data_7203237
loop_
_publ_author_name
'Mariaca, Ra\'ul'
'Behrnd, Norwid-Rasmus'
'Eggli, Patrick'
'Stoeckli-Evans, Helen'
'Hulliger, J\"urg'

_publ_section_title
;
 Synthesis and crystal engineering of fluorinated stilbenes
;
_journal_issue 3
_journal_name_full CrystEngComm
_journal_page_first 222
_journal_paper_doi 10.1039/b517032j
_journal_volume 8
_journal_year 2006
_chemical_formula_moiety 'C15 H6 Br F4 N'
_chemical_formula_sum 'C15 H6 Br F4 N'
_chemical_formula_weight 356.12
_chemical_name_systematic
;
?
;
_space_group_IT_number 2
_symmetry_cell_setting triclinic
_symmetry_space_group_name_Hall '-P 1'
_symmetry_space_group_name_H-M 'P -1'
_atom_sites_solution_hydrogens difmap
_atom_sites_solution_primary direct
_atom_sites_solution_secondary difmap
_audit_creation_method SHELXL-97
_cell_angle_alpha 91.004(11)
_cell_angle_beta 95.029(11)
_cell_angle_gamma 107.029(10)
_cell_formula_units_Z 2
_cell_length_a 7.8616(10)
_cell_length_b 8.3583(11)
_cell_length_c 10.1162(14)
_cell_measurement_reflns_used 8974
_cell_measurement_temperature 153(2)
_cell_measurement_theta_max 29.60
_cell_measurement_theta_min 2.03
_cell_volume 632.49(15)
_computing_cell_refinement 'X-Area V2.1'
_computing_data_collection 'X-Area V2.1 (STOE, 2003)'
_computing_data_reduction 'X-RED32 V1.05 (STOE, 2003)'
_computing_molecular_graphics 'PLATON (Spek, 2003)'
_computing_publication_material SHELXL-97
_computing_structure_refinement 'SHELXL-97 (Sheldrick, 1997)'
_computing_structure_solution 'SHELXS-97 (Sheldrick, 1990)'
_diffrn_ambient_temperature 153(2)
_diffrn_measured_fraction_theta_full 0.711
_diffrn_measured_fraction_theta_max 0.711
_diffrn_measurement_device_type 'STOE IPDS-2'
_diffrn_measurement_method 'rotation method'
_diffrn_radiation_monochromator graphite
_diffrn_radiation_source 'fine-focus sealed tube'
_diffrn_radiation_type MoK\a
_diffrn_radiation_wavelength 0.71073
_diffrn_reflns_av_R_equivalents 0.0629
_diffrn_reflns_av_sigmaI/netI 0.0427
_diffrn_reflns_limit_h_max 9
_diffrn_reflns_limit_h_min -10
_diffrn_reflns_limit_k_max 11
_diffrn_reflns_limit_k_min -11
_diffrn_reflns_limit_l_max 13
_diffrn_reflns_limit_l_min -13
_diffrn_reflns_number 6228
_diffrn_reflns_theta_full 29.63
_diffrn_reflns_theta_max 29.63
_diffrn_reflns_theta_min 2.02
_diffrn_standards_decay_% 0
_diffrn_standards_interval_time 0
_diffrn_standards_number 0
_exptl_absorpt_coefficient_mu 3.289
_exptl_absorpt_correction_T_max 0.477
_exptl_absorpt_correction_T_min 0.052
_exptl_absorpt_correction_type empircal
_exptl_absorpt_process_details 'refined from \DF (DELABS in PLATON; Spek, 2003'
_exptl_crystal_colour colourless
_exptl_crystal_density_diffrn 1.870
_exptl_crystal_density_meas ?
_exptl_crystal_density_method 'not measured'
_exptl_crystal_description rod
_exptl_crystal_F_000 348
_exptl_crystal_size_max 0.59
_exptl_crystal_size_mid 0.25
_exptl_crystal_size_min 0.16
_refine_diff_density_max 0.574
_refine_diff_density_min -1.294
_refine_diff_density_rms 0.099
_refine_ls_extinction_method none
_refine_ls_goodness_of_fit_ref 1.061
_refine_ls_hydrogen_treatment refall
_refine_ls_matrix_type full
_refine_ls_number_parameters 196
_refine_ls_number_reflns 2534
_refine_ls_number_restraints 0
_refine_ls_restrained_S_all 1.061
_refine_ls_R_factor_all 0.0561
_refine_ls_R_factor_gt 0.0512
_refine_ls_shift/su_max <0.001
_refine_ls_shift/su_mean <0.001
_refine_ls_structure_factor_coef Fsqd
_refine_ls_weighting_details 'calc w=1/[\s^2^(Fo^2^)+(0.0761P)^2^+0.7950P] where P=(Fo^2^+2Fc^2^)/3'
_refine_ls_weighting_scheme calc
_refine_ls_wR_factor_gt 0.1343
_refine_ls_wR_factor_ref 0.1379
_reflns_number_gt 2299
_reflns_number_total 2534
_reflns_threshold_expression I>2sigma(I)
_cod_data_source_file b517032j.txt
_cod_data_source_block CH4F4B
_cod_depositor_comments
;
The following automatic conversions were performed:

'_exptl_crystal_density_meas' value 'none' was changed to '?' - the
value is perceived as not measured.

Automatic conversion script
Id: cif_fix_values 3008 2015-01-20 13:52:24Z robertas 
;
_cod_database_code 7203237

loop_
_symmetry_equiv_pos_as_xyz
'x, y, z'
'-x, -y, -z'

loop_
_atom_site_label
_atom_site_type_symbol
_atom_site_fract_x
_atom_site_fract_y
_atom_site_fract_z
_atom_site_U_iso_or_equiv
_atom_site_adp_type
_atom_site_occupancy
_atom_site_symmetry_multiplicity
_atom_site_calc_flag
_atom_site_refinement_flags
_atom_site_disorder_assembly
_atom_site_disorder_group
Br1 Br 0.42646(6) 0.02873(5) 0.26799(4) 0.03922(16) Uani 1 1 d . . .
F1 F 0.5836(3) 0.2815(4) 0.5005(3) 0.0427(6) Uani 1 1 d . . .
F2 F 0.4256(3) 0.4326(3) 0.6585(3) 0.0402(6) Uani 1 1 d . . .
F3 F -0.1328(3) 0.1563(3) 0.4209(2) 0.0370(5) Uani 1 1 d . . .
F4 F 0.0281(4) 0.0015(3) 0.2647(3) 0.0390(6) Uani 1 1 d . . .
N1 N -0.3747(6) 0.8437(6) 1.1172(5) 0.0539(11) Uani 1 1 d . . .
C1 C 0.3110(5) 0.1379(5) 0.3777(4) 0.0338(7) Uani 1 1 d . . .
C2 C 0.4064(5) 0.2483(5) 0.4799(4) 0.0344(8) Uani 1 1 d . . .
C3 C 0.3211(5) 0.3279(5) 0.5620(4) 0.0332(7) Uani 1 1 d . . .
C4 C 0.1376(5) 0.3023(5) 0.5466(4) 0.0322(7) Uani 1 1 d . . .
C5 C 0.0446(5) 0.1901(5) 0.4425(4) 0.0321(7) Uani 1 1 d . . .
C6 C 0.1277(5) 0.1102(5) 0.3599(4) 0.0316(7) Uani 1 1 d . . .
C7 C 0.0383(5) 0.3765(5) 0.6331(4) 0.0342(8) Uani 1 1 d . . .
H7 H -0.0904 0.3277 0.6108 0.026(11) Uiso 1 1 d R . .
C8 C 0.1058(5) 0.4981(5) 0.7284(4) 0.0359(8) Uani 1 1 d . . .
H8 H 0.2418 0.5441 0.7453 0.053(16) Uiso 1 1 d R . .
C9 C -0.0009(5) 0.5659(5) 0.8128(4) 0.0334(7) Uani 1 1 d . . .
C10 C -0.1871(6) 0.5046(5) 0.8081(4) 0.0370(8) Uani 1 1 d . . .
H10 H -0.2529 0.4209 0.7546 0.030(11) Uiso 1 1 d R . .
C11 C -0.2802(6) 0.5764(6) 0.8881(4) 0.0378(8) Uani 1 1 d . . .
H11 H -0.4068 0.5350 0.8862 0.033(12) Uiso 1 1 d R . .
C12 C -0.1896(6) 0.7111(5) 0.9751(4) 0.0356(8) Uani 1 1 d . . .
C13 C -0.0036(6) 0.7732(5) 0.9829(4) 0.0370(8) Uani 1 1 d . . .
H13 H 0.0507 0.8645 1.0377 0.033(12) Uiso 1 1 d R . .
C14 C 0.0880(5) 0.7006(5) 0.9015(4) 0.0359(8) Uani 1 1 d . . .
H14 H 0.2219 0.7413 0.9122 0.039(13) Uiso 1 1 d R . .
C15 C -0.2920(7) 0.7852(6) 1.0548(5) 0.0420(10) Uani 1 1 d . . .

loop_
_atom_site_aniso_label
_atom_site_aniso_U_11
_atom_site_aniso_U_22
_atom_site_aniso_U_33
_atom_site_aniso_U_23
_atom_site_aniso_U_13
_atom_site_aniso_U_12
Br1 0.0417(2) 0.0424(2) 0.0380(2) -0.00227(16) 0.01052(16) 0.01771(17)
F1 0.0316(11) 0.0533(15) 0.0452(14) -0.0053(12) 0.0031(10) 0.0166(11)
F2 0.0321(11) 0.0462(14) 0.0405(13) -0.0112(11) -0.0014(10) 0.0109(10)
F3 0.0282(10) 0.0413(12) 0.0405(12) -0.0021(10) 0.0024(9) 0.0092(9)
F4 0.0427(13) 0.0377(13) 0.0360(12) -0.0084(10) 0.0025(10) 0.0119(11)
N1 0.049(2) 0.060(3) 0.057(2) -0.010(2) 0.0139(19) 0.020(2)
C1 0.0373(18) 0.0352(18) 0.0325(17) 0.0013(15) 0.0077(15) 0.0149(15)
C2 0.0306(17) 0.0380(19) 0.0364(19) 0.0024(16) 0.0074(15) 0.0119(15)
C3 0.0352(18) 0.0318(17) 0.0323(17) -0.0026(15) 0.0025(14) 0.0100(14)
C4 0.0320(17) 0.0332(17) 0.0327(17) 0.0030(14) 0.0061(14) 0.0108(14)
C5 0.0326(17) 0.0326(17) 0.0330(17) 0.0031(14) 0.0052(14) 0.0116(14)
C6 0.0363(18) 0.0323(17) 0.0277(16) -0.0009(14) 0.0035(14) 0.0127(14)
C7 0.0323(17) 0.0380(19) 0.0344(18) -0.0005(15) 0.0062(14) 0.0130(15)
C8 0.0324(17) 0.040(2) 0.0368(19) -0.0021(16) 0.0087(15) 0.0113(15)
C9 0.0393(19) 0.0299(16) 0.0311(17) 0.0000(14) 0.0053(15) 0.0101(14)
C10 0.040(2) 0.038(2) 0.0349(19) -0.0060(16) 0.0016(15) 0.0153(16)
C11 0.0377(18) 0.041(2) 0.037(2) -0.0012(17) 0.0067(16) 0.0141(16)
C12 0.0394(19) 0.0365(19) 0.0328(18) 0.0000(15) 0.0079(15) 0.0130(16)
C13 0.042(2) 0.0334(18) 0.0366(19) -0.0031(15) 0.0082(16) 0.0114(16)
C14 0.0353(18) 0.0343(18) 0.0361(19) -0.0035(15) 0.0033(15) 0.0077(15)
C15 0.046(2) 0.040(2) 0.043(2) -0.0010(18) 0.0088(18) 0.0159(18)

loop_
_atom_type_symbol
_atom_type_description
_atom_type_scat_dispersion_real
_atom_type_scat_dispersion_imag
_atom_type_scat_source
C C 0.0033 0.0016 'International Tables Vol C Tables 4.2.6.8 and 6.1.1.4'
H H 0.0000 0.0000 'International Tables Vol C Tables 4.2.6.8 and 6.1.1.4'
Br Br -0.2901 2.4595 'International Tables Vol C Tables 4.2.6.8 and 6.1.1.4'
F F 0.0171 0.0103 'International Tables Vol C Tables 4.2.6.8 and 6.1.1.4'
N N 0.0061 0.0033 'International Tables Vol C Tables 4.2.6.8 and 6.1.1.4'

loop_
_geom_angle_atom_site_label_1
_geom_angle_atom_site_label_2
_geom_angle_atom_site_label_3
_geom_angle
_geom_angle_site_symmetry_1
_geom_angle_site_symmetry_3
_geom_angle_publ_flag
C2 C1 C6 117.7(3) . . ?
C2 C1 Br1 120.8(3) . . ?
C6 C1 Br1 121.4(3) . . ?
F1 C2 C1 120.3(4) . . ?
F1 C2 C3 118.7(4) . . ?
C1 C2 C3 120.9(4) . . ?
F2 C3 C2 116.4(4) . . ?
F2 C3 C4 121.1(3) . . ?
C2 C3 C4 122.5(4) . . ?
C3 C4 C5 115.2(3) . . ?
C3 C4 C7 125.3(4) . . ?
C5 C4 C7 119.4(4) . . ?
F3 C5 C6 117.6(3) . . ?
F3 C5 C4 119.5(3) . . ?
C6 C5 C4 122.9(4) . . ?
F4 C6 C5 119.0(4) . . ?
F4 C6 C1 120.3(3) . . ?
C5 C6 C1 120.6(4) . . ?
C8 C7 C4 127.4(4) . . ?
C8 C7 H7 122.0 . . ?
C4 C7 H7 110.5 . . ?
C7 C8 C9 124.8(4) . . ?
C7 C8 H8 117.6 . . ?
C9 C8 H8 117.5 . . ?
C14 C9 C10 118.3(4) . . ?
C14 C9 C8 118.2(4) . . ?
C10 C9 C8 123.5(3) . . ?
C11 C10 C9 120.7(4) . . ?
C11 C10 H10 115.5 . . ?
C9 C10 H10 123.9 . . ?
C10 C11 C12 120.2(4) . . ?
C10 C11 H11 121.3 . . ?
C12 C11 H11 118.6 . . ?
C11 C12 C13 120.3(4) . . ?
C11 C12 C15 118.5(4) . . ?
C13 C12 C15 121.2(4) . . ?
C14 C13 C12 118.9(4) . . ?
C14 C13 H13 123.1 . . ?
C12 C13 H13 117.9 . . ?
C13 C14 C9 121.7(4) . . ?
C13 C14 H14 118.1 . . ?
C9 C14 H14 120.1 . . ?
N1 C15 C12 179.4(6) . . ?

loop_
_geom_bond_atom_site_label_1
_geom_bond_atom_site_label_2
_geom_bond_distance
_geom_bond_site_symmetry_2
_geom_bond_publ_flag
Br1 C1 1.875(4) . ?
F1 C2 1.334(4) . ?
F2 C3 1.343(4) . ?
F3 C5 1.337(4) . ?
F4 C6 1.336(4) . ?
N1 C15 1.143(6) . ?
C1 C2 1.382(6) . ?
C1 C6 1.386(5) . ?
C2 C3 1.386(5) . ?
C3 C4 1.389(5) . ?
C4 C5 1.397(5) . ?
C4 C7 1.464(5) . ?
C5 C6 1.379(5) . ?
C7 C8 1.344(5) . ?
C7 H7 0.9775 . ?
C8 C9 1.462(5) . ?
C8 H8 1.0228 . ?
C9 C14 1.398(5) . ?
C9 C10 1.398(6) . ?
C10 C11 1.377(6) . ?
C10 H10 0.8809 . ?
C11 C12 1.391(6) . ?
C11 H11 0.9511 . ?
C12 C13 1.396(6) . ?
C12 C15 1.439(6) . ?
C13 C14 1.381(5) . ?
C13 H13 0.9080 . ?
C14 H14 1.0022 . ?

loop_
_geom_hbond_atom_site_label_D
_geom_hbond_atom_site_label_H
_geom_hbond_atom_site_label_A
_geom_hbond_distance_DH
_geom_hbond_distance_HA
_geom_hbond_distance_DA
_geom_hbond_angle_DHA
_geom_hbond_site_symmetry_A
_geom_hbond_publ_flag
C7 H7 F3 0.9778 2.3164 2.777(5) 107.85 . ?
C8 H8 F2 1.0223 2.1703 2.868(5) 123.82 . ?

loop_
_geom_torsion_atom_site_label_1
_geom_torsion_atom_site_label_2
_geom_torsion_atom_site_label_3
_geom_torsion_atom_site_label_4
_geom_torsion
_geom_torsion_site_symmetry_1
_geom_torsion_site_symmetry_2
_geom_torsion_site_symmetry_3
_geom_torsion_site_symmetry_4
_geom_torsion_publ_flag
C6 C1 C2 F1 -179.1(4) . . . . ?
Br1 C1 C2 F1 1.3(6) . . . . ?
C6 C1 C2 C3 0.3(6) . . . . ?
Br1 C1 C2 C3 -179.4(3) . . . . ?
F1 C2 C3 F2 -0.8(6) . . . . ?
C1 C2 C3 F2 179.8(4) . . . . ?
F1 C2 C3 C4 179.2(4) . . . . ?
C1 C2 C3 C4 -0.1(7) . . . . ?
F2 C3 C4 C5 -179.9(4) . . . . ?
C2 C3 C4 C5 0.1(6) . . . . ?
F2 C3 C4 C7 -2.8(7) . . . . ?
C2 C3 C4 C7 177.2(4) . . . . ?
C3 C4 C5 F3 179.3(4) . . . . ?
C7 C4 C5 F3 2.1(6) . . . . ?
C3 C4 C5 C6 -0.2(6) . . . . ?
C7 C4 C5 C6 -177.5(4) . . . . ?
F3 C5 C6 F4 -1.2(6) . . . . ?
C4 C5 C6 F4 178.3(4) . . . . ?
F3 C5 C6 C1 -179.2(4) . . . . ?
C4 C5 C6 C1 0.4(6) . . . . ?
C2 C1 C6 F4 -178.3(4) . . . . ?
Br1 C1 C6 F4 1.3(5) . . . . ?
C2 C1 C6 C5 -0.4(6) . . . . ?
Br1 C1 C6 C5 179.2(3) . . . . ?
C3 C4 C7 C8 10.3(8) . . . . ?
C5 C4 C7 C8 -172.7(4) . . . . ?
C4 C7 C8 C9 -179.3(4) . . . . ?
C7 C8 C9 C14 -175.6(4) . . . . ?
C7 C8 C9 C10 3.6(7) . . . . ?
C14 C9 C10 C11 0.6(7) . . . . ?
C8 C9 C10 C11 -178.5(4) . . . . ?
C9 C10 C11 C12 -0.2(7) . . . . ?
C10 C11 C12 C13 -0.7(7) . . . . ?
C10 C11 C12 C15 178.6(4) . . . . ?
C11 C12 C13 C14 1.0(7) . . . . ?
C15 C12 C13 C14 -178.2(4) . . . . ?
C12 C13 C14 C9 -0.6(7) . . . . ?
C10 C9 C14 C13 -0.3(7) . . . . ?
C8 C9 C14 C13 178.9(4) . . . . ?
C11 C12 C15 N1 -32(53) . . . . ?
C13 C12 C15 N1 148(53) . . . . ?

loop_
_cod_related_entry_id
_cod_related_entry_database
_cod_related_entry_code
1 ChemSpider 21197855
